data_2203164
loop_
_publ_author_name
'Amini, Mostafa M.'
'Mirzaee, Mehdi'
'Ng, Seik Weng'

_publ_section_title
;
 Di-\m-ethoxy-bis[diethoxy(8-quinolinato)titanium(IV)]
;
_journal_issue 2
_journal_name_full 'Acta Crystallographica Section E'
_journal_page_first m145
_journal_page_last m146
_journal_paper_doi 10.1107/S1600536803029544
_journal_volume 60
_journal_year 2004
_chemical_formula_iupac '[Ti2 (C9 H6 N O)2 (C2 H5 O)6]'
_chemical_formula_moiety '6(C2 H5 O), 2(C9 H6 N O), 2Ti'
_chemical_formula_sum 'C30 H42 N2 O8 Ti2'
_chemical_formula_weight 654.46
_chemical_name_systematic
;
Di-\m-ethoxy-bis[diethoxy(8-quinolinato)titanium(IV)]
;
_space_group_IT_number 14
_symmetry_cell_setting monoclinic
_symmetry_space_group_name_Hall '-P 2yn'
_symmetry_space_group_name_H-M 'P 1 21/n 1'
_atom_sites_solution_hydrogens geom
_atom_sites_solution_primary direct
_atom_sites_solution_secondary difmap
_audit_creation_method SHELXL-97
_cell_angle_alpha 90
_cell_angle_beta 91.9860(10)
_cell_angle_gamma 90
_cell_formula_units_Z 2
_cell_length_a 8.7135(6)
_cell_length_b 13.5629(9)
_cell_length_c 13.9300(10)
_cell_measurement_reflns_used 5733
_cell_measurement_temperature 163(2)
_cell_measurement_theta_max 26.3
_cell_measurement_theta_min 2.7
_cell_volume 1645.3(2)
_computing_cell_refinement SMART
_computing_data_collection 'SMART (Bruker, 2001)'
_computing_data_reduction 'SAINT (Bruker, 2001)'
_computing_molecular_graphics 'ORTEPII (Johnson, 1976)'
_computing_publication_material SHELXL97
_computing_structure_refinement 'SHELXL97 (Sheldrick, 1997)'
_computing_structure_solution 'SHELXS97 (Sheldrick, 1997)'
_diffrn_ambient_temperature 163(2)
_diffrn_measured_fraction_theta_full 0.99
_diffrn_measured_fraction_theta_max 0.99
_diffrn_measurement_device_type 'Bruker P4/CCD area-detector'
_diffrn_measurement_method '\f and \w'
_diffrn_radiation_monochromator graphite
_diffrn_radiation_source 'normal-focus sealed tube'
_diffrn_radiation_type MoK\a
_diffrn_radiation_wavelength 0.71073
_diffrn_reflns_av_R_equivalents 0.035
_diffrn_reflns_av_sigmaI/netI 0.023
_diffrn_reflns_limit_h_max 9
_diffrn_reflns_limit_h_min -10
_diffrn_reflns_limit_k_max 16
_diffrn_reflns_limit_k_min -16
_diffrn_reflns_limit_l_max 17
_diffrn_reflns_limit_l_min -17
_diffrn_reflns_number 20052
_diffrn_reflns_theta_full 26.4
_diffrn_reflns_theta_max 26.4
_diffrn_reflns_theta_min 2.1
_diffrn_standards_decay_% 0
_diffrn_standards_interval_time 0
_diffrn_standards_number 0
_exptl_absorpt_coefficient_mu 0.53
_exptl_absorpt_correction_T_max 0.915
_exptl_absorpt_correction_T_min 0.693
_exptl_absorpt_correction_type multi-scan
_exptl_absorpt_process_details '(SADABS; Sheldrick, 1996)'
_exptl_crystal_colour Yellow
_exptl_crystal_density_diffrn 1.321
_exptl_crystal_density_method 'not measured'
_exptl_crystal_description Block
_exptl_crystal_F_000 688
_exptl_crystal_size_max 0.50
_exptl_crystal_size_mid 0.30
_exptl_crystal_size_min 0.17
_refine_diff_density_max 0.32
_refine_diff_density_min -0.30
_refine_ls_extinction_method none
_refine_ls_goodness_of_fit_ref 1.03
_refine_ls_hydrogen_treatment constr
_refine_ls_matrix_type full
_refine_ls_number_parameters 190
_refine_ls_number_reflns 3344
_refine_ls_number_restraints 0
_refine_ls_restrained_S_all 1.03
_refine_ls_R_factor_all 0.041
_refine_ls_R_factor_gt 0.031
_refine_ls_shift/su_max 0.000
_refine_ls_shift/su_mean 0.000
_refine_ls_structure_factor_coef Fsqd
_refine_ls_weighting_details 'calc w = 1/[\s^2^(Fo^2^)+(0.0467P)^2^+0.6250P] where P = (Fo^2^+2Fc^2^)/3'
_refine_ls_weighting_scheme calc
_refine_ls_wR_factor_gt 0.085
_refine_ls_wR_factor_ref 0.091
_reflns_number_gt 2793
_reflns_number_total 3344
_reflns_threshold_expression I>2\s(I)
_cod_data_source_file ci6321.cif
_cod_data_source_block I
_cod_depositor_comments
;
The following automatic conversions were performed:
'_symmetry_cell_setting' value 'Monoclinic' changed to 'monoclinic'
according to '/home/saulius/struct/CIF-dictionaries/cif_core.dic'
dictionary named 'cif_core.dic' version 2.4.1 from 2010-06-29.

Automatic conversion script
Id: cif_fix_enum 1527 2010-12-29 10:47:43Z saulius 

The following automatic conversions were performed:

'_symmetry_cell_setting' value 'Monoclinic' changed to 'monoclinic'
according to /home/saulius/struct/CIF-dictionaries/cif_core.dic
dictionary named 'cif_core.dic' version 2.4.1 from 2010-06-29.

Automatic conversion script
Id: cif_fix_values 1715 2011-07-08 13:25:40Z adriana 
;
_cod_original_sg_symbol_H-M 'P 21/n'
_cod_database_code 2203164
_cod_database_fobs_code 2203164

loop_
_symmetry_equiv_pos_as_xyz
'x, y, z'
'x+1/2, -y+1/2, z+1/2'
'-x, -y, -z'
'-x-1/2, y-1/2, -z-1/2'

loop_
_atom_site_label
_atom_site_fract_x
_atom_site_fract_y
_atom_site_fract_z
_atom_site_U_iso_or_equiv
_atom_site_adp_type
_atom_site_calc_flag
_atom_site_refinement_flags
_atom_site_occupancy
_atom_site_type_symbol
Ti1 0.54947(4) 0.39295(2) 0.45545(2) 0.03140(10) Uani d . 1 Ti
O1 0.63040(10) 0.52770(10) 0.49050(10) 0.0321(3) Uani d . 1 O
O2 0.4848(2) 0.40480(10) 0.33040(10) 0.0402(3) Uani d . 1 O
O3 0.7358(2) 0.34240(10) 0.43350(10) 0.0423(3) Uani d . 1 O
O4 0.4379(2) 0.26830(10) 0.47400(10) 0.0391(3) Uani d . 1 O
N1 0.6069(2) 0.34910(10) 0.61160(10) 0.0343(3) Uani d . 1 N
C1 0.7831(2) 0.5615(2) 0.47530(10) 0.0418(4) Uani d . 1 C
C2 0.8073(3) 0.5872(2) 0.3714(2) 0.0568(6) Uani d . 1 C
C3 0.5440(3) 0.3626(2) 0.2449(2) 0.0557(6) Uani d . 1 C
C4 0.4949(4) 0.4203(3) 0.1590(2) 0.0818(9) Uani d . 1 C
C5 0.8572(3) 0.2771(2) 0.4556(2) 0.0543(5) Uani d . 1 C
C6 0.8293(4) 0.1775(2) 0.4125(2) 0.0775(8) Uani d . 1 C
C7 0.6932(2) 0.39300(10) 0.67920(10) 0.0408(4) Uani d . 1 C
C8 0.7381(2) 0.3454(2) 0.76580(10) 0.0454(5) Uani d . 1 C
C9 0.6903(2) 0.2518(2) 0.78270(10) 0.0448(5) Uani d . 1 C
C10 0.5949(2) 0.20200(10) 0.71350(10) 0.0382(4) Uani d . 1 C
C11 0.5371(3) 0.1051(2) 0.7222(2) 0.0492(5) Uani d . 1 C
C12 0.4495(3) 0.0647(2) 0.6488(2) 0.0510(5) Uani d . 1 C
C13 0.4124(2) 0.11740(10) 0.5629(2) 0.0438(4) Uani d . 1 C
C14 0.4656(2) 0.21240(10) 0.5516(2) 0.0343(4) Uani d . 1 C
C15 0.5576(2) 0.25490(10) 0.62780(10) 0.0322(4) Uani d . 1 C
H1a 0.8570 0.5094 0.4957 0.050 Uiso calc R 1 H
H1b 0.8040 0.6203 0.5157 0.050 Uiso calc R 1 H
H2a 0.9130 0.6101 0.3643 0.085 Uiso calc R 1 H
H2b 0.7356 0.6396 0.3513 0.085 Uiso calc R 1 H
H2c 0.7890 0.5287 0.3313 0.085 Uiso calc R 1 H
H3a 0.5069 0.2939 0.2378 0.067 Uiso calc R 1 H
H3b 0.6576 0.3610 0.2503 0.067 Uiso calc R 1 H
H4a 0.5367 0.3900 0.1016 0.123 Uiso calc R 1 H
H4b 0.5330 0.4880 0.1655 0.123 Uiso calc R 1 H
H4c 0.3825 0.4210 0.1531 0.123 Uiso calc R 1 H
H5a 0.8699 0.2707 0.5262 0.065 Uiso calc R 1 H
H5b 0.9537 0.3045 0.4311 0.065 Uiso calc R 1 H
H6a 0.9163 0.1342 0.4290 0.116 Uiso calc R 1 H
H6b 0.8181 0.1835 0.3425 0.116 Uiso calc R 1 H
H6c 0.7352 0.1495 0.4378 0.116 Uiso calc R 1 H
H7 0.7260 0.4589 0.6689 0.049 Uiso calc R 1 H
H8 0.8016 0.3787 0.8122 0.054 Uiso calc R 1 H
H9 0.7208 0.2196 0.8409 0.054 Uiso calc R 1 H
H11 0.5592 0.0680 0.7789 0.059 Uiso calc R 1 H
H12 0.4121 -0.0006 0.6555 0.061 Uiso calc R 1 H
H13 0.3512 0.0872 0.5133 0.053 Uiso calc R 1 H

loop_
_atom_site_aniso_label
_atom_site_aniso_U_11
_atom_site_aniso_U_22
_atom_site_aniso_U_33
_atom_site_aniso_U_12
_atom_site_aniso_U_13
_atom_site_aniso_U_23
Ti1 0.0383(2) 0.0294(2) 0.0262(2) -0.00250(10) -0.00280(10) 0.00130(10)
O1 0.0332(6) 0.0322(6) 0.0307(6) -0.0051(5) -0.0016(5) 0.0009(5)
O2 0.0529(8) 0.0414(7) 0.0261(6) -0.0038(6) -0.0032(5) -0.0001(5)
O3 0.0443(7) 0.0391(7) 0.0433(7) 0.0035(6) 0.0001(6) -0.0009(6)
O4 0.0507(7) 0.0327(6) 0.0333(6) -0.0080(5) -0.0084(5) 0.0020(5)
N1 0.0363(8) 0.0342(8) 0.0320(7) -0.0002(6) -0.0050(6) 0.0030(6)
C1 0.0350(10) 0.0440(10) 0.0470(10) -0.0100(10) 0.0010(10) -0.0070(10)
C2 0.0560(10) 0.0560(10) 0.0590(10) -0.0060(10) 0.0210(10) 0.0040(10)
C3 0.0650(10) 0.0640(10) 0.0390(10) -0.0160(10) 0.0060(10) -0.0080(10)
C4 0.090(2) 0.119(2) 0.0370(10) -0.012(2) 0.0020(10) 0.0080(10)
C5 0.0460(10) 0.0590(10) 0.0580(10) 0.0100(10) -0.0030(10) -0.0070(10)
C6 0.096(2) 0.0520(10) 0.086(2) 0.0190(10) 0.008(2) -0.0120(10)
C7 0.0440(10) 0.0400(10) 0.0380(10) -0.0040(10) -0.0090(10) 0.0020(10)
C8 0.0430(10) 0.0570(10) 0.0360(10) 0.0000(10) -0.0110(10) 0.0020(10)
C9 0.0420(10) 0.0580(10) 0.0330(10) 0.0090(10) -0.0050(10) 0.0130(10)
C10 0.0360(10) 0.0420(10) 0.0370(10) 0.0090(10) 0.0030(10) 0.0090(10)
C11 0.0540(10) 0.0430(10) 0.0510(10) 0.0050(10) 0.0040(10) 0.0200(10)
C12 0.0590(10) 0.0330(10) 0.0620(10) -0.0030(10) 0.0080(10) 0.0130(10)
C13 0.0480(10) 0.0350(10) 0.0490(10) -0.0040(10) 0.0030(10) -0.0020(10)
C14 0.0370(10) 0.0330(10) 0.0340(10) 0.0010(10) 0.0030(10) 0.0030(10)
C15 0.0320(10) 0.0310(10) 0.0330(10) 0.0040(10) 0.0020(10) 0.0040(10)

loop_
_atom_type_symbol
_atom_type_description
_atom_type_scat_dispersion_real
_atom_type_scat_dispersion_imag
_atom_type_scat_source
C C 0.0033 0.0016 'International Tables Vol C Tables 4.2.6.8 and 6.1.1.4'
H H 0.0000 0.0000 'International Tables Vol C Tables 4.2.6.8 and 6.1.1.4'
N N 0.0061 0.0033 'International Tables Vol C Tables 4.2.6.8 and 6.1.1.4'
O O 0.0106 0.0060 'International Tables Vol C Tables 4.2.6.8 and 6.1.1.4'
Ti Ti 0.2776 0.4457 'International Tables Vol C Tables 4.2.6.8 and 6.1.1.4'

loop_
_geom_angle_atom_site_label_1
_geom_angle_atom_site_label_2
_geom_angle_atom_site_label_3
_geom_angle_site_symmetry_1
_geom_angle_site_symmetry_3
_geom_angle
_geom_angle_publ_flag
O1 Ti1 O1 . 3_666 72.70(10) yes
O1 Ti1 O2 . . 104.30(10) yes
O1 Ti1 O3 . . 94.40(10) yes
O1 Ti1 O4 . . 156.50(10) yes
O1 Ti1 N1 . . 86.70(10) yes
O1 Ti1 O2 3_666 . 95.10(10) yes
O1 Ti1 O3 3_666 . 164.10(10) yes
O1 Ti1 O4 3_666 . 90.90(10) yes
O1 Ti1 N1 3_666 . 86.10(10) yes
O2 Ti1 O3 . . 97.00(10) yes
O2 Ti1 O4 . . 93.60(10) yes
O2 Ti1 N1 . . 168.80(10) yes
O3 Ti1 O4 . . 98.50(10) yes
O3 Ti1 N1 . . 83.90(10) yes
O4 Ti1 N1 . . 75.30(10) yes
C1 O1 Ti1 . . 125.10(10) no
C1 O1 Ti1 . 3_666 127.50(10) no
Ti1 O1 Ti1 . 3_666 107.30(10) no
C3 O2 Ti1 . . 130.70(10) no
C5 O3 Ti1 . . 151.60(10) no
C14 O4 Ti1 . . 121.10(10) no
C7 N1 C15 . . 118.5(2) no
C7 N1 Ti1 . . 131.00(10) no
C15 N1 Ti1 . . 109.80(10) no
O1 C1 C2 . . 112.1(2) no
O2 C3 C4 . . 111.0(2) no
O3 C5 C6 . . 111.8(2) no
N1 C7 C8 . . 122.3(2) no
C9 C8 C7 . . 119.9(2) no
C8 C9 C10 . . 120.1(2) no
C11 C10 C15 . . 118.0(2) no
C11 C10 C9 . . 125.8(2) no
C15 C10 C9 . . 116.2(2) no
C12 C11 C10 . . 119.9(2) no
C11 C12 C13 . . 122.2(2) no
C14 C13 C12 . . 119.8(2) no
O4 C14 C13 . . 124.7(2) no
O4 C14 C15 . . 117.0(2) no
C13 C14 C15 . . 118.3(2) no
N1 C15 C10 . . 123.1(2) no
N1 C15 C14 . . 115.2(2) no
C10 C15 C14 . . 121.8(2) no
O1 C1 H1a . . 109.2 no
C2 C1 H1a . . 109.2 no
O1 C1 H1b . . 109.2 no
C2 C1 H1b . . 109.2 no
H1a C1 H1b . . 107.9 no
C1 C2 H2a . . 109.5 no
C1 C2 H2b . . 109.5 no
H2a C2 H2b . . 109.5 no
C1 C2 H2c . . 109.5 no
H2a C2 H2c . . 109.5 no
H2b C2 H2c . . 109.5 no
O2 C3 H3a . . 109.4 no
C4 C3 H3a . . 109.4 no
O2 C3 H3b . . 109.4 no
C4 C3 H3b . . 109.4 no
H3a C3 H3b . . 108.0 no
C3 C4 H4a . . 109.5 no
C3 C4 H4b . . 109.5 no
H4a C4 H4b . . 109.5 no
C3 C4 H4c . . 109.5 no
H4a C4 H4c . . 109.5 no
H4b C4 H4c . . 109.5 no
O3 C5 H5a . . 109.3 no
C6 C5 H5a . . 109.3 no
O3 C5 H5b . . 109.3 no
C6 C5 H5b . . 109.3 no
H5a C5 H5b . . 107.9 no
C5 C6 H6a . . 109.5 no
C5 C6 H6b . . 109.5 no
H6a C6 H6b . . 109.5 no
C5 C6 H6c . . 109.5 no
H6a C6 H6c . . 109.5 no
H6b C6 H6c . . 109.5 no
N1 C7 H7 . . 118.8 no
C8 C7 H7 . . 118.8 no
C9 C8 H8 . . 120.1 no
C7 C8 H8 . . 120.1 no
C8 C9 H9 . . 119.9 no
C10 C9 H9 . . 119.9 no
C12 C11 H11 . . 120.1 no
C10 C11 H11 . . 120.1 no
C11 C12 H12 . . 118.9 no
C13 C12 H12 . . 118.9 no
C14 C13 H13 . . 120.1 no
C12 C13 H13 . . 120.1 no

loop_
_geom_bond_atom_site_label_1
_geom_bond_atom_site_label_2
_geom_bond_site_symmetry_2
_geom_bond_distance
_geom_bond_publ_flag
Ti1 O1 . 2.0130(10) yes
Ti1 O1 3_666 2.0650(10) yes
Ti1 O2 . 1.8190(10) yes
Ti1 O3 . 1.7990(10) yes
Ti1 O4 . 1.9720(10) yes
Ti1 N1 . 2.2940(10) yes
O1 C1 . 1.430(2) no
O2 C3 . 1.434(2) no
O3 C5 . 1.405(2) no
O4 C14 . 1.335(2) no
N1 C7 . 1.326(2) no
N1 C15 . 1.368(2) no
C1 C2 . 1.511(3) no
C3 C4 . 1.480(3) no
C5 C6 . 1.495(3) no
C7 C8 . 1.412(3) no
C8 C9 . 1.358(3) no
C9 C10 . 1.422(3) no
C10 C11 . 1.415(3) no
C10 C15 . 1.421(2) no
C11 C12 . 1.369(3) no
C12 C13 . 1.421(3) no
C13 C14 . 1.381(3) no
C14 C15 . 1.429(2) no
C1 H1a . 0.99 no
C1 H1b . 0.99 no
C2 H2a . 0.98 no
C2 H2b . 0.98 no
C2 H2c . 0.98 no
C3 H3a . 0.99 no
C3 H3b . 0.99 no
C4 H4a . 0.98 no
C4 H4b . 0.98 no
C4 H4c . 0.98 no
C5 H5a . 0.99 no
C5 H5b . 0.99 no
C6 H6a . 0.98 no
C6 H6b . 0.98 no
C6 H6c . 0.98 no
C7 H7 . 0.95 no
C8 H8 . 0.95 no
C9 H9 . 0.95 no
C11 H11 . 0.95 no
C12 H12 . 0.95 no
C13 H13 . 0.95 no

loop_
_geom_torsion_atom_site_label_1
_geom_torsion_atom_site_label_2
_geom_torsion_atom_site_label_3
_geom_torsion_atom_site_label_4
_geom_torsion_site_symmetry_1
_geom_torsion_site_symmetry_4
_geom_torsion
_geom_torsion_publ_flag
O3 Ti1 O1 C1 . . 12.20(10) no
O2 Ti1 O1 C1 . . -86.20(10) no
O4 Ti1 O1 C1 . . 135.4(2) no
O1 Ti1 O1 C1 3_666 . -177.2(2) no
N1 Ti1 O1 C1 . . 95.80(10) no
O3 Ti1 O1 Ti1 . 3_666 -170.60(10) no
O2 Ti1 O1 Ti1 . 3_666 91.00(10) no
O4 Ti1 O1 Ti1 . 3_666 -47.4(2) no
O1 Ti1 O1 Ti1 3_666 3_666 0.0 no
N1 Ti1 O1 Ti1 . 3_666 -87.00(10) no
O3 Ti1 O2 C3 . . 15.2(2) no
O4 Ti1 O2 C3 . . -83.8(2) no
O1 Ti1 O2 C3 . . 111.5(2) no
O1 Ti1 O2 C3 3_666 . -175.1(2) no
N1 Ti1 O2 C3 . . -79.1(4) no
O2 Ti1 O3 C5 . . -140.5(3) no
O4 Ti1 O3 C5 . . -45.8(3) no
O1 Ti1 O3 C5 . . 114.5(3) no
O1 Ti1 O3 C5 3_666 . 79.8(3) no
N1 Ti1 O3 C5 . . 28.3(3) no
O3 Ti1 O4 C14 . . 69.80(10) no
O2 Ti1 O4 C14 . . 167.40(10) no
O1 Ti1 O4 C14 . . -52.7(2) no
O1 Ti1 O4 C14 3_666 . -97.40(10) no
N1 Ti1 O4 C14 . . -11.60(10) no
O3 Ti1 N1 C7 . . 79.9(2) no
O2 Ti1 N1 C7 . . 175.4(3) no
O4 Ti1 N1 C7 . . -179.7(2) no
O1 Ti1 N1 C7 . . -14.9(2) no
O1 Ti1 N1 C7 3_666 . -87.7(2) no
O3 Ti1 N1 C15 . . -89.90(10) no
O2 Ti1 N1 C15 . . 5.7(4) no
O4 Ti1 N1 C15 . . 10.60(10) no
O1 Ti1 N1 C15 . . 175.40(10) no
O1 Ti1 N1 C15 3_666 . 102.50(10) no
Ti1 O1 C1 C2 . . 76.3(2) no
Ti1 O1 C1 C2 3_666 . -100.4(2) no
Ti1 O2 C3 C4 . . -158.4(2) no
Ti1 O3 C5 C6 . . 83.7(3) no
C15 N1 C7 C8 . . 1.2(3) no
Ti1 N1 C7 C8 . . -167.80(10) no
N1 C7 C8 C9 . . -1.1(3) no
C7 C8 C9 C10 . . -0.2(3) no
C8 C9 C10 C11 . . -179.9(2) no
C8 C9 C10 C15 . . 1.3(3) no
C15 C10 C11 C12 . . 0.6(3) no
C9 C10 C11 C12 . . -178.2(2) no
C10 C11 C12 C13 . . -0.4(3) no
C11 C12 C13 C14 . . 0.0(3) no
Ti1 O4 C14 C13 . . -168.8(2) no
Ti1 O4 C14 C15 . . 11.0(2) no
C12 C13 C14 O4 . . 179.9(2) no
C12 C13 C14 C15 . . 0.1(3) no
C7 N1 C15 C10 . . -0.1(3) no
Ti1 N1 C15 C10 . . 171.20(10) no
C7 N1 C15 C14 . . -179.8(2) no
Ti1 N1 C15 C14 . . -8.6(2) no
C11 C10 C15 N1 . . 179.9(2) no
C9 C10 C15 N1 . . -1.2(3) no
C11 C10 C15 C14 . . -0.4(3) no
C9 C10 C15 C14 . . 178.5(2) no
O4 C14 C15 N1 . . 0.0(2) no
C13 C14 C15 N1 . . 179.8(2) no
O4 C14 C15 C10 . . -179.7(2) no
C13 C14 C15 C10 . . 0.0(3) no
